data_7015067
loop_
_publ_author_name
'Eller, Sylvia'
'Trettenbrein, Barbara'
'Fessler, Markus'
'Haringer, Stephan'
'Ruggenthaler, Martin'
'Gutmann, Rene'
'van der Veer, Wytze E.'
'Kopacka, Holger'
'M\"uller, Thomas'
'Obendorf, Dagmar'
'Br\"uggeller, Peter'

_publ_section_title
;
 Surprising photochemical reactivity and visible light-driven energy
 transfer in heterodimetallic complexes.
;
_journal_issue 15
_journal_name_full 'Dalton transactions (Cambridge, England : 2003)'
_journal_page_first 3815
_journal_page_last 3829
_journal_paper_doi 10.1039/c0dt00253d
_journal_volume 40
_journal_year 2011
_chemical_formula_moiety 'C66 H58 Cl2 N4 P4 Pd Ru, 2(F6 Sb), 2(O)'
_chemical_formula_sum 'C66 H58 Cl2 F12 N4 O2 P4 Pd Ru Sb2'
_chemical_formula_weight 1812.94
_chemical_name_systematic '[Ru(bpy)(CH3CN)2(dppcb)PdCl2](SbF6)2'
_space_group_IT_number 14
_symmetry_cell_setting monoclinic
_symmetry_space_group_name_Hall '-P 2ybc'
_symmetry_space_group_name_H-M 'P 1 21/c 1'
_atom_sites_solution_hydrogens geom
_atom_sites_solution_primary direct
_atom_sites_solution_secondary difmap
_audit_creation_method SHELXL-97
_cell_angle_alpha 90.00
_cell_angle_beta 99.057(2)
_cell_angle_gamma 90.00
_cell_formula_units_Z 4
_cell_length_a 14.4448(6)
_cell_length_b 21.0505(9)
_cell_length_c 26.0985(9)
_cell_measurement_reflns_used 386107
_cell_measurement_temperature 243(2)
_cell_measurement_theta_max 25.350
_cell_measurement_theta_min 0.998
_cell_volume 7836.8(5)
_computing_cell_refinement 'Denzo and Scalepack'
_computing_data_collection 'Kappa CCD'
_computing_data_reduction 'Denzo and Scalepack'
_computing_molecular_graphics 'SHELXTL-NT V6.1'
_computing_publication_material 'SHELXTL-NT V6.1'
_computing_structure_refinement 'SHELXL-97 (Sheldrick, 1997)'
_computing_structure_solution 'SHELXS-97 (Sheldrick, 1990)'
_diffrn_ambient_temperature 243(2)
_diffrn_measured_fraction_theta_full 1.00
_diffrn_measurement_device_type 'Kappa CCD'
_diffrn_measurement_method 'phi- and omega-scans'
_diffrn_radiation_monochromator graphite
_diffrn_radiation_source 'fine-focus sealed tube'
_diffrn_radiation_type MoK\a
_diffrn_radiation_wavelength 0.71073
_diffrn_reflns_av_R_equivalents 0.0478
_diffrn_reflns_av_sigmaI/netI 0.1776
_diffrn_reflns_limit_h_max 17
_diffrn_reflns_limit_h_min -17
_diffrn_reflns_limit_k_max 25
_diffrn_reflns_limit_k_min -23
_diffrn_reflns_limit_l_max 31
_diffrn_reflns_limit_l_min -31
_diffrn_reflns_number 24437
_diffrn_reflns_theta_full 25.34
_diffrn_reflns_theta_max 25.34
_diffrn_reflns_theta_min 1.85
_diffrn_standards_decay_% 0
_diffrn_standards_interval_time 120
_diffrn_standards_number 3
_exptl_absorpt_coefficient_mu 1.316
_exptl_absorpt_correction_T_max 0.930
_exptl_absorpt_correction_T_min 0.809
_exptl_absorpt_correction_type multi-scan
_exptl_absorpt_process_details 'Otwinowski et al, 1997'
_exptl_crystal_colour yellow
_exptl_crystal_density_diffrn 1.537
_exptl_crystal_density_method 'not measured'
_exptl_crystal_description prism
_exptl_crystal_F_000 3568
_exptl_crystal_size_max 0.20
_exptl_crystal_size_mid 0.13
_exptl_crystal_size_min 0.05
_refine_diff_density_max 0.690
_refine_diff_density_min -1.050
_refine_diff_density_rms 0.100
_refine_ls_extinction_method none
_refine_ls_goodness_of_fit_ref 1.037
_refine_ls_hydrogen_treatment constr
_refine_ls_matrix_type full
_refine_ls_number_parameters 844
_refine_ls_number_reflns 13303
_refine_ls_number_restraints 2
_refine_ls_restrained_S_all 1.039
_refine_ls_R_factor_all 0.1114
_refine_ls_R_factor_gt 0.0625
_refine_ls_shift/su_max 0.020
_refine_ls_shift/su_mean 0.001
_refine_ls_structure_factor_coef Fsqd
_refine_ls_weighting_details 'calc w=1/[\s^2^(Fo^2^)+(0.054P)^2^+3.3047P] where P=(Fo^2^+2Fc^2^)/3'
_refine_ls_weighting_scheme calc
_refine_ls_wR_factor_gt 0.1632
_refine_ls_wR_factor_ref 0.2479
_reflns_number_gt 6608
_reflns_number_total 14350
_reflns_threshold_expression >3sigma(I)
_cod_data_source_file c0dt00253d.txt
_cod_data_source_block 8
_cod_original_sg_symbol_H-M 'P 21/c'
_cod_database_code 7015067
_diffrn_measured_fraction 0.994

loop_
_symmetry_equiv_pos_as_xyz
'x, y, z'
'-x, y+1/2, -z+1/2'
'-x, -y, -z'
'x, -y-1/2, z-1/2'

loop_
_atom_site_label
_atom_site_type_symbol
_atom_site_fract_x
_atom_site_fract_y
_atom_site_fract_z
_atom_site_U_iso_or_equiv
_atom_site_adp_type
_atom_site_occupancy
_atom_site_symmetry_multiplicity
_atom_site_calc_flag
_atom_site_refinement_flags
_atom_site_disorder_assembly
_atom_site_disorder_group
Pd1 Pd 0.48798(7) 0.09292(5) 0.21717(3) 0.0429(3) Uani 1 1 d . . .
Ru1 Ru 0.26880(7) 0.33794(5) 0.34040(3) 0.0363(3) Uani 1 1 d . . .
P1 P 0.2214(2) 0.29014(15) 0.26039(11) 0.0367(7) Uani 1 1 d . . .
P2 P 0.2964(2) 0.23305(16) 0.36481(11) 0.0376(7) Uani 1 1 d . . .
P3 P 0.5084(2) 0.13042(16) 0.29762(11) 0.0408(8) Uani 1 1 d . . .
P4 P 0.4366(2) 0.18968(16) 0.19290(11) 0.0378(7) Uani 1 1 d . . .
Cl1 Cl 0.5582(3) -0.00226(19) 0.24892(14) 0.0751(12) Uani 1 1 d . . .
Cl2 Cl 0.4723(3) 0.05766(18) 0.13057(12) 0.0651(10) Uani 1 1 d . . .
C1 C 0.2929(8) 0.2159(6) 0.2564(4) 0.040(3) Uani 1 1 d . . .
H1A H 0.2612 0.1837 0.2321 0.049 Uiso 1 1 calc R . .
C2 C 0.3318(8) 0.1889(6) 0.3108(4) 0.036(3) Uani 1 1 d . . .
H2A H 0.3175 0.1431 0.3131 0.044 Uiso 1 1 calc R . .
C3 C 0.4332(7) 0.1995(6) 0.3007(4) 0.036(3) Uani 1 1 d . . .
H3A H 0.4653 0.2314 0.3251 0.043 Uiso 1 1 calc R . .
C4 C 0.3956(8) 0.2309(6) 0.2480(4) 0.037(3) Uani 1 1 d . . .
H4A H 0.4084 0.2771 0.2481 0.044 Uiso 1 1 calc R . .
N1 N 0.4061(7) 0.3535(4) 0.3285(3) 0.027(2) Uani 1 1 d . . .
N2 N 0.1396(8) 0.3356(5) 0.3595(4) 0.050(3) Uani 1 1 d . . .
N3 N 0.2423(7) 0.4355(5) 0.3217(4) 0.048(3) Uani 1 1 d . . .
N4 N 0.3124(7) 0.3858(5) 0.4117(4) 0.047(3) Uani 1 1 d . . .
C11 C 0.1005(9) 0.2615(6) 0.2479(4) 0.043(3) Uani 1 1 d . . .
C12 C 0.0278(10) 0.3060(7) 0.2489(5) 0.059(4) Uani 1 1 d . . .
H12A H 0.0440 0.3483 0.2578 0.071 Uiso 1 1 calc R . .
C13 C -0.0629(11) 0.2909(8) 0.2377(6) 0.069(4) Uani 1 1 d . . .
H13A H -0.1095 0.3219 0.2384 0.082 Uiso 1 1 calc R . .
C14 C -0.0864(12) 0.2299(9) 0.2252(7) 0.085(5) Uani 1 1 d . . .
H14A H -0.1494 0.2180 0.2158 0.103 Uiso 1 1 calc R . .
C15 C -0.0164(14) 0.1864(9) 0.2268(8) 0.093(6) Uani 1 1 d . . .
H15A H -0.0332 0.1435 0.2215 0.111 Uiso 1 1 calc R . .
C16 C 0.0768(9) 0.2011(8) 0.2354(6) 0.071(5) Uani 1 1 d . . .
H16A H 0.1226 0.1702 0.2327 0.085 Uiso 1 1 calc R . .
C21 C 0.2303(9) 0.3323(6) 0.1990(4) 0.042(3) Uani 1 1 d . . .
C22 C 0.3017(10) 0.3740(6) 0.1981(4) 0.052(4) Uani 1 1 d . . .
H22A H 0.3460 0.3792 0.2283 0.062 Uiso 1 1 calc R . .
C23 C 0.3117(11) 0.4097(8) 0.1535(5) 0.066(4) Uani 1 1 d . . .
H23A H 0.3594 0.4402 0.1539 0.079 Uiso 1 1 calc R . .
C24 C 0.2486(16) 0.3977(9) 0.1096(5) 0.095(6) Uani 1 1 d . . .
H24A H 0.2574 0.4152 0.0775 0.114 Uiso 1 1 calc R . .
C25 C 0.1713(15) 0.3592(10) 0.1130(6) 0.096(6) Uani 1 1 d . . .
H25A H 0.1218 0.3575 0.0850 0.116 Uiso 1 1 calc R . .
C26 C 0.1663(9) 0.3247(7) 0.1555(4) 0.054(4) Uani 1 1 d . . .
H26A H 0.1178 0.2949 0.1553 0.065 Uiso 1 1 calc R . .
C31 C 0.1955(9) 0.1918(6) 0.3811(4) 0.044(3) Uani 1 1 d . . .
C32 C 0.1552(11) 0.2105(8) 0.4239(5) 0.061(4) Uani 1 1 d . . .
H32A H 0.1805 0.2462 0.4427 0.073 Uiso 1 1 calc R . .
C33 C 0.0840(12) 0.1814(9) 0.4397(6) 0.073(5) Uani 1 1 d . . .
H33A H 0.0590 0.1967 0.4685 0.087 Uiso 1 1 calc R . .
C34 C 0.0475(11) 0.1288(9) 0.4137(7) 0.076(5) Uani 1 1 d . . .
H34A H -0.0004 0.1061 0.4261 0.091 Uiso 1 1 calc R . .
C35 C 0.0785(13) 0.1091(9) 0.3709(8) 0.093(6) Uani 1 1 d . . .
H35A H 0.0495 0.0746 0.3518 0.112 Uiso 1 1 calc R . .
C36 C 0.1553(9) 0.1402(8) 0.3544(6) 0.068(4) Uani 1 1 d . . .
H36A H 0.1788 0.1255 0.3249 0.082 Uiso 1 1 calc R . .
C41 C 0.3894(10) 0.2119(7) 0.4192(4) 0.051(4) Uani 1 1 d . . .
C42 C 0.3732(11) 0.1599(7) 0.4512(6) 0.064(4) Uani 1 1 d . . .
H42A H 0.3198 0.1340 0.4438 0.077 Uiso 1 1 calc R . .
C43 C 0.4418(12) 0.1495(8) 0.4945(6) 0.072(4) Uani 1 1 d . . .
H43A H 0.4326 0.1168 0.5177 0.086 Uiso 1 1 calc R . .
C44 C 0.5239(14) 0.1862(10) 0.5045(7) 0.094(6) Uani 1 1 d . . .
H44A H 0.5717 0.1752 0.5319 0.112 Uiso 1 1 calc R . .
C45 C 0.5337(12) 0.2361(9) 0.4754(5) 0.077(5) Uani 1 1 d . . .
H45A H 0.5847 0.2638 0.4845 0.092 Uiso 1 1 calc R . .
C46 C 0.4680(10) 0.2481(7) 0.4307(5) 0.058(4) Uani 1 1 d . . .
H46A H 0.4786 0.2815 0.4084 0.069 Uiso 1 1 calc R . .
C51 C 0.4862(11) 0.0745(7) 0.3464(5) 0.054(4) Uani 1 1 d . . .
C52 C 0.4043(12) 0.0373(7) 0.3360(6) 0.065(4) Uani 1 1 d . . .
H52A H 0.3636 0.0411 0.3043 0.078 Uiso 1 1 calc R . .
C53 C 0.3855(13) -0.0043(9) 0.3728(7) 0.088(6) Uani 1 1 d . . .
H53A H 0.3304 -0.0287 0.3664 0.106 Uiso 1 1 calc R . .
C54 C 0.4436(18) -0.0116(10) 0.4181(7) 0.091(6) Uani 1 1 d . . .
H54A H 0.4290 -0.0412 0.4426 0.110 Uiso 1 1 calc R . .
C55 C 0.5222(15) 0.0233(10) 0.4287(6) 0.084(5) Uani 1 1 d . . .
H55A H 0.5624 0.0175 0.4604 0.101 Uiso 1 1 calc R . .
C56 C 0.5441(10) 0.0669(8) 0.3939(5) 0.067(4) Uani 1 1 d . . .
H56A H 0.5984 0.0920 0.4021 0.080 Uiso 1 1 calc R . .
C61 C 0.6290(9) 0.1579(7) 0.3159(5) 0.056(4) Uani 1 1 d . . .
C62 C 0.7032(12) 0.1136(13) 0.3211(9) 0.134(11) Uani 1 1 d . . .
H62A H 0.6891 0.0707 0.3133 0.161 Uiso 1 1 calc R . .
C63 C 0.7927(15) 0.1300(17) 0.3366(9) 0.133(10) Uani 1 1 d . . .
H63A H 0.8406 0.0994 0.3424 0.160 Uiso 1 1 calc R . .
C64 C 0.8108(15) 0.1930(15) 0.3437(13) 0.148(11) Uani 1 1 d . . .
H64A H 0.8736 0.2061 0.3521 0.178 Uiso 1 1 calc R . .
C65 C 0.7465(19) 0.2353(15) 0.3396(19) 0.14(2) Uani 1 1 d . . .
H65A H 0.7633 0.2780 0.3463 0.168 Uiso 1 1 calc R . .
C66 C 0.6503(14) 0.2194(10) 0.3252(18) 0.09(3) Uani 1 1 d . . .
H66A H 0.6034 0.2507 0.3223 0.108 Uiso 1 1 calc R . .
C71 C 0.3439(8) 0.1948(6) 0.1374(4) 0.042(3) Uani 1 1 d . . .
C72 C 0.2707(9) 0.1490(7) 0.1327(5) 0.051(3) Uani 1 1 d . . .
H72A H 0.2716 0.1164 0.1574 0.062 Uiso 1 1 calc R . .
C73 C 0.1994(10) 0.1529(8) 0.0922(6) 0.068(4) Uani 1 1 d . . .
H73A H 0.1499 0.1235 0.0896 0.081 Uiso 1 1 calc R . .
C74 C 0.1983(10) 0.1986(9) 0.0552(5) 0.065(4) Uani 1 1 d . . .
H74A H 0.1490 0.1994 0.0271 0.077 Uiso 1 1 calc R . .
C75 C 0.2673(13) 0.2433(8) 0.0582(4) 0.075(5) Uani 1 1 d . . .
H75A H 0.2650 0.2751 0.0327 0.089 Uiso 1 1 calc R . .
C76 C 0.3431(9) 0.2413(7) 0.1005(5) 0.050(3) Uani 1 1 d . . .
H76A H 0.3917 0.2714 0.1031 0.060 Uiso 1 1 calc R . .
C81 C 0.5330(9) 0.2358(7) 0.1768(5) 0.050(3) Uani 1 1 d . . .
C82 C 0.5936(13) 0.2141(10) 0.1495(8) 0.096(6) Uani 1 1 d . . .
H82A H 0.5863 0.1728 0.1359 0.115 Uiso 1 1 calc R . .
C83 C 0.6720(14) 0.2521(16) 0.1396(10) 0.126(10) Uani 1 1 d . . .
H83A H 0.7163 0.2334 0.1215 0.151 Uiso 1 1 calc R . .
C84 C 0.6845(16) 0.3109(14) 0.1544(10) 0.127(7) Uani 1 1 d . . .
H84A H 0.7341 0.3358 0.1460 0.129 Uiso 1 1 calc R . .
C85 C 0.6264(18) 0.3320(13) 0.1804(8) 0.138(11) Uani 1 1 d . . .
H85A H 0.6364 0.3729 0.1947 0.166 Uiso 1 1 calc R . .
C86 C 0.551(2) 0.3006(13) 0.1895(8) 0.140(10) Uani 1 1 d . . .
H86A H 0.5070 0.3228 0.2054 0.167 Uiso 1 1 calc R . .
C5 C 0.4739(11) 0.3709(7) 0.3260(5) 0.056(4) Uani 1 1 d . . .
C6 C 0.5705(10) 0.3980(8) 0.3245(7) 0.081(5) Uani 1 1 d . . .
H6A H 0.5912 0.3858 0.2923 0.097 Uiso 1 1 calc R . .
H6B H 0.6141 0.3816 0.3536 0.097 Uiso 1 1 calc R . .
H6C H 0.5682 0.4439 0.3267 0.097 Uiso 1 1 calc R . .
C7 C 0.0688(10) 0.3390(6) 0.3730(5) 0.049(3) Uani 1 1 d . . .
C8 C -0.0189(12) 0.3407(10) 0.3905(7) 0.097(6) Uani 1 1 d . . .
H8A H -0.0382 0.3845 0.3934 0.116 Uiso 1 1 calc R . .
H8B H -0.0135 0.3202 0.4241 0.116 Uiso 1 1 calc R . .
H8C H -0.0651 0.3185 0.3659 0.116 Uiso 1 1 calc R . .
C1A C 0.1945(10) 0.4599(6) 0.2775(5) 0.054(4) Uani 1 1 d . . .
H1AA H 0.1693 0.4314 0.2513 0.065 Uiso 1 1 calc R . .
C1B C 0.1804(11) 0.5218(7) 0.2685(6) 0.070(4) Uani 1 1 d . . .
H1BA H 0.1407 0.5362 0.2387 0.084 Uiso 1 1 calc R . .
C1C C 0.2256(12) 0.5630(8) 0.3039(7) 0.077(5) Uani 1 1 d . . .
H1CA H 0.2234 0.6068 0.2968 0.093 Uiso 1 1 calc R . .
C1D C 0.2728(11) 0.5422(6) 0.3482(6) 0.063(4) Uani 1 1 d . . .
H1DA H 0.2990 0.5717 0.3734 0.075 Uiso 1 1 calc R . .
C1E C 0.2848(8) 0.4768(7) 0.3585(5) 0.049(3) Uani 1 1 d . . .
C2A C 0.3351(10) 0.3610(7) 0.4593(5) 0.061(4) Uani 1 1 d . . .
H2AA H 0.3218 0.3179 0.4642 0.074 Uiso 1 1 calc R . .
C2B C 0.3764(11) 0.3949(7) 0.5007(5) 0.064(4) Uani 1 1 d . . .
H2BA H 0.3954 0.3742 0.5326 0.076 Uiso 1 1 calc R . .
C2C C 0.3902(11) 0.4555(9) 0.4974(5) 0.074(5) Uani 1 1 d . . .
H2CA H 0.4197 0.4791 0.5259 0.089 Uiso 1 1 calc R . .
C2D C 0.3597(12) 0.4840(9) 0.4501(6) 0.078(5) Uani 1 1 d . . .
H2DA H 0.3647 0.5283 0.4468 0.093 Uiso 1 1 calc R . .
C2E C 0.3228(8) 0.4490(7) 0.4083(5) 0.048(3) Uani 1 1 d . . .
Sb1 Sb 0.85012(9) 0.49030(6) 0.27858(4) 0.0845(4) Uani 1 1 d . . .
F1 F 0.7660(10) 0.5564(7) 0.2625(5) 0.164(6) Uani 1 1 d . . .
F2 F 0.9495(8) 0.4349(6) 0.2937(6) 0.136(5) Uani 1 1 d . . .
F3 F 0.8109(13) 0.4542(9) 0.2165(6) 0.209(9) Uani 1 1 d . . .
F4 F 0.9363(13) 0.5384(12) 0.2493(17) 0.37(2) Uani 1 1 d . . .
F5 F 0.7773(19) 0.437(2) 0.3050(12) 0.36(2) Uani 1 1 d . . .
F6 F 0.8750(17) 0.5205(13) 0.3431(7) 0.253(13) Uani 1 1 d . . .
Sb2 Sb 0.87090(14) 0.23917(17) 0.03383(8) 0.1914(13) Uani 1 1 d D . .
F7 F 0.8098(17) 0.1832(11) 0.032(3) 0.38(6) Uani 1 1 d . . .
F8 F 0.7675(18) 0.271(2) 0.0359(12) 0.38(2) Uani 1 1 d . . .
F9 F 0.903(2) 0.2534(18) 0.0992(9) 0.311(16) Uani 1 1 d . . .
F10 F 0.950(3) 0.312(2) 0.029(2) 0.49(3) Uani 1 1 d U . .
F11 F 0.955(3) 0.192(2) 0.0185(17) 0.43(3) Uani 1 1 d . . .
F12 F 0.802(6) 0.226(4) -0.026(2) 0.38(5) Uani 1 1 d DU . .
O1 O 0.809(3) 0.462(3) 0.0160(7) 0.53(5) Uani 1 1 d . . .
O2 O 0.102(4) 0.473(3) 0.466(2) 0.51(4) Uani 1 1 d . . .

loop_
_atom_site_aniso_label
_atom_site_aniso_U_11
_atom_site_aniso_U_22
_atom_site_aniso_U_33
_atom_site_aniso_U_23
_atom_site_aniso_U_13
_atom_site_aniso_U_12
Pd1 0.0544(6) 0.0383(6) 0.0359(5) -0.0034(4) 0.0062(4) 0.0085(5)
Ru1 0.0433(6) 0.0316(5) 0.0341(5) -0.0016(4) 0.0063(4) 0.0007(5)
P1 0.0395(18) 0.0349(18) 0.0344(16) 0.0004(13) 0.0018(13) 0.0026(14)
P2 0.0459(19) 0.0394(19) 0.0277(15) -0.0005(13) 0.0064(13) 0.0001(15)
P3 0.048(2) 0.0398(19) 0.0317(16) -0.0031(14) -0.0014(13) 0.0058(16)
P4 0.0410(19) 0.0431(19) 0.0292(15) 0.0005(14) 0.0049(12) 0.0025(15)
Cl1 0.113(3) 0.052(2) 0.058(2) -0.0068(18) 0.008(2) 0.033(2)
Cl2 0.088(3) 0.063(2) 0.0434(18) -0.0120(17) 0.0094(17) 0.015(2)
C1 0.045(7) 0.032(7) 0.044(7) -0.001(5) 0.004(5) 0.007(6)
C2 0.046(7) 0.029(6) 0.032(6) 0.013(5) -0.002(5) -0.001(5)
C3 0.037(7) 0.051(8) 0.019(5) -0.003(5) 0.003(4) 0.000(6)
C4 0.048(8) 0.034(7) 0.031(6) -0.003(5) 0.013(5) -0.004(6)
N1 0.034(6) 0.022(5) 0.028(5) 0.005(4) 0.012(4) 0.003(4)
N2 0.053(7) 0.048(7) 0.048(6) 0.004(5) 0.004(5) 0.007(6)
N3 0.058(7) 0.041(6) 0.046(6) 0.005(5) 0.014(5) 0.010(5)
N4 0.054(7) 0.039(6) 0.047(6) 0.001(5) 0.007(5) -0.013(5)
C11 0.064(9) 0.020(6) 0.043(7) 0.003(5) 0.001(6) -0.010(6)
C12 0.055(10) 0.051(9) 0.072(9) -0.019(7) 0.012(7) -0.007(8)
C13 0.053(10) 0.066(11) 0.081(11) -0.011(9) -0.007(8) 0.001(8)
C14 0.042(10) 0.082(14) 0.128(15) -0.022(11) 0.002(9) -0.017(10)
C15 0.084(14) 0.051(11) 0.138(17) -0.004(11) 0.002(11) -0.008(10)
C16 0.021(8) 0.066(11) 0.121(13) -0.018(10) -0.004(7) 0.011(7)
C21 0.070(9) 0.028(7) 0.030(6) 0.002(5) 0.010(6) -0.008(7)
C22 0.083(10) 0.037(8) 0.035(7) 0.019(6) 0.009(6) 0.022(8)
C23 0.087(11) 0.073(11) 0.037(8) 0.006(7) 0.012(7) -0.009(9)
C24 0.17(2) 0.086(14) 0.025(8) 0.024(8) 0.021(10) 0.003(14)
C25 0.118(16) 0.106(16) 0.056(10) 0.020(10) -0.014(10) -0.004(14)
C26 0.053(8) 0.076(11) 0.030(7) 0.011(7) -0.002(6) 0.000(7)
C31 0.069(9) 0.023(6) 0.038(6) -0.006(5) 0.005(6) 0.001(6)
C32 0.075(10) 0.068(10) 0.042(8) 0.005(7) 0.015(7) 0.003(8)
C33 0.080(12) 0.074(12) 0.073(10) 0.001(9) 0.039(9) 0.004(10)
C34 0.063(11) 0.083(13) 0.092(12) 0.017(11) 0.041(9) -0.001(10)
C35 0.075(13) 0.077(13) 0.128(16) -0.045(12) 0.015(11) -0.001(10)
C36 0.037(8) 0.077(11) 0.093(11) -0.010(9) 0.020(7) -0.024(8)
C41 0.071(10) 0.060(9) 0.021(6) -0.007(6) 0.003(6) 0.029(8)
C42 0.069(10) 0.053(9) 0.068(9) 0.002(8) 0.004(8) 0.005(8)
C43 0.098(13) 0.048(10) 0.066(10) 0.014(8) 0.006(9) 0.018(9)
C44 0.108(16) 0.077(13) 0.082(12) -0.009(11) -0.029(11) 0.013(12)
C45 0.091(12) 0.083(12) 0.043(8) 0.016(8) -0.032(7) -0.018(10)
C46 0.051(9) 0.068(10) 0.049(8) 0.007(7) -0.007(6) -0.009(8)
C51 0.072(10) 0.051(9) 0.042(7) -0.004(6) 0.013(7) 0.021(8)
C52 0.084(12) 0.048(9) 0.060(9) 0.020(7) 0.008(8) 0.014(9)
C53 0.093(13) 0.092(14) 0.080(12) 0.044(10) 0.013(10) -0.006(10)
C54 0.15(2) 0.083(14) 0.053(10) 0.010(9) 0.049(11) 0.036(14)
C55 0.097(15) 0.087(14) 0.062(11) 0.017(10) -0.004(10) 0.032(12)
C56 0.058(10) 0.094(13) 0.048(8) 0.010(8) 0.008(7) 0.016(9)
C61 0.032(8) 0.066(10) 0.068(9) -0.002(8) -0.001(6) 0.012(7)
C62 0.040(11) 0.19(3) 0.162(19) -0.127(19) -0.001(11) 0.019(13)
C63 0.067(16) 0.19(3) 0.15(2) -0.06(2) 0.019(13) 0.047(17)
C64 0.047(13) 0.11(2) 0.29(4) 0.01(2) 0.033(16) 0.022(14)
C65 0.045(13) 0.11(2) 0.27(4) 0.01(2) 0.030(16) 0.025(14)
C66 0.09(2) 0.11(2) 0.07(6) -0.07(3) 0.03(3) -0.010(15)
C71 0.050(8) 0.041(8) 0.035(6) -0.008(6) 0.004(5) 0.010(6)
C72 0.061(9) 0.047(9) 0.046(7) 0.002(6) 0.007(6) -0.014(7)
C73 0.064(10) 0.071(11) 0.063(9) 0.002(8) -0.007(7) -0.028(8)
C74 0.059(10) 0.097(13) 0.033(7) -0.009(8) -0.009(6) -0.008(9)
C75 0.119(14) 0.081(12) 0.015(6) 0.006(7) -0.014(7) 0.000(11)
C76 0.052(8) 0.059(9) 0.043(7) 0.004(7) 0.018(6) -0.014(7)
C81 0.048(8) 0.066(10) 0.037(7) 0.000(6) 0.012(6) -0.004(7)
C82 0.095(14) 0.077(13) 0.130(16) 0.018(12) 0.064(13) -0.003(11)
C83 0.060(14) 0.18(3) 0.16(2) 0.07(2) 0.077(14) 0.049(16)
C84 0.059(14) 0.19(3) 0.15(2) 0.06(2) 0.073(14) 0.049(16)
C85 0.14(2) 0.17(2) 0.115(16) -0.043(16) 0.078(15) -0.13(2)
C86 0.20(3) 0.13(2) 0.112(17) -0.057(15) 0.087(17) -0.077(19)
C5 0.054(10) 0.054(10) 0.063(9) -0.003(7) 0.014(7) 0.011(8)
C6 0.050(10) 0.071(12) 0.127(15) -0.007(10) 0.032(9) -0.008(8)
C7 0.051(9) 0.044(8) 0.056(8) 0.004(6) 0.022(7) -0.006(7)
C8 0.070(12) 0.116(17) 0.117(15) 0.021(12) 0.055(10) 0.014(11)
C1A 0.097(11) 0.032(7) 0.035(7) 0.021(6) 0.020(6) 0.027(7)
C1B 0.074(11) 0.040(9) 0.089(11) -0.001(8) -0.011(8) -0.013(8)
C1C 0.087(12) 0.036(9) 0.103(13) 0.011(9) -0.001(10) 0.016(9)
C1D 0.080(11) 0.024(7) 0.082(10) 0.006(7) 0.004(8) -0.023(7)
C1E 0.040(8) 0.050(9) 0.056(8) -0.008(7) 0.007(6) -0.017(6)
C2A 0.078(10) 0.054(9) 0.053(9) -0.009(7) 0.014(7) -0.015(8)
C2B 0.098(12) 0.049(10) 0.046(8) -0.002(7) 0.019(7) -0.022(8)
C2C 0.095(12) 0.088(14) 0.036(8) -0.010(8) 0.005(7) -0.025(10)
C2D 0.100(13) 0.071(12) 0.066(10) -0.019(9) 0.025(9) 0.000(10)
C2E 0.042(8) 0.058(9) 0.044(7) -0.005(7) 0.008(5) -0.025(7)
Sb1 0.1024(10) 0.0714(8) 0.0759(7) -0.0079(6) 0.0019(6) 0.0345(7)
F1 0.173(13) 0.142(12) 0.151(11) -0.047(10) -0.050(9) 0.095(10)
F2 0.090(8) 0.115(10) 0.204(13) -0.012(9) 0.023(8) 0.041(7)
F3 0.216(16) 0.206(18) 0.178(14) -0.134(14) -0.049(12) 0.077(14)
F4 0.118(14) 0.20(2) 0.78(7) 0.17(3) 0.07(2) 0.011(14)
F5 0.23(2) 0.56(6) 0.33(3) 0.12(4) 0.13(2) -0.13(3)
F6 0.28(2) 0.31(3) 0.145(14) -0.078(16) -0.028(14) 0.14(2)
Sb2 0.1017(15) 0.356(4) 0.1274(16) -0.0344(19) 0.0513(12) -0.0026(19)
F7 0.18(2) 0.67(7) 0.30(3) 0.08(4) 0.19(2) 0.06(3)
F8 0.19(2) 0.69(7) 0.30(3) 0.09(4) 0.18(2) 0.07(3)
F9 0.31(3) 0.46(5) 0.152(17) -0.02(2) 0.012(17) -0.01(3)
F10 0.34(4) 0.37(5) 0.84(8) -0.11(5) 0.31(5) -0.17(4)
F11 0.37(4) 0.48(6) 0.54(6) -0.11(5) 0.36(5) -0.01(4)
F12 0.20(2) 0.68(7) 0.31(3) 0.07(4) 0.18(2) 0.05(3)
O1 0.44(5) 1.09(12) 0.066(11) -0.08(3) 0.074(18) -0.56(7)
O2 0.37(5) 0.61(11) 0.53(8) -0.08(7) -0.03(5) -0.29(6)

loop_
_atom_type_symbol
_atom_type_description
_atom_type_scat_dispersion_real
_atom_type_scat_dispersion_imag
_atom_type_scat_source
C C 0.0033 0.0016 'International Tables Vol C Tables 4.2.6.8 and 6.1.1.4'
H H 0.0000 0.0000 'International Tables Vol C Tables 4.2.6.8 and 6.1.1.4'
N N 0.0061 0.0033 'International Tables Vol C Tables 4.2.6.8 and 6.1.1.4'
F F 0.0171 0.0103 'International Tables Vol C Tables 4.2.6.8 and 6.1.1.4'
P P 0.1023 0.0942 'International Tables Vol C Tables 4.2.6.8 and 6.1.1.4'
Cl Cl 0.1484 0.1585 'International Tables Vol C Tables 4.2.6.8 and 6.1.1.4'
Ru Ru -1.2594 0.8363 'International Tables Vol C Tables 4.2.6.8 and 6.1.1.4'
Pd Pd -0.9988 1.0072 'International Tables Vol C Tables 4.2.6.8 and 6.1.1.4'
Sb Sb -0.5866 1.5461 'International Tables Vol C Tables 4.2.6.8 and 6.1.1.4'
O O 0.0106 0.0060 'International Tables Vol C Tables 4.2.6.8 and 6.1.1.4'

loop_
_geom_angle_atom_site_label_1
_geom_angle_atom_site_label_2
_geom_angle_atom_site_label_3
_geom_angle
_geom_angle_site_symmetry_1
_geom_angle_site_symmetry_3
_geom_angle_publ_flag
P3 Pd1 P4 86.13(12) . . ?
P3 Pd1 Cl1 89.07(12) . . ?
P4 Pd1 Cl1 172.72(14) . . ?
P3 Pd1 Cl2 176.68(15) . . ?
P4 Pd1 Cl2 92.18(12) . . ?
Cl1 Pd1 Cl2 92.33(13) . . ?
N2 Ru1 N1 170.5(4) . . ?
N2 Ru1 N4 87.3(4) . . ?
N1 Ru1 N4 84.1(4) . . ?
N2 Ru1 N3 86.6(4) . . ?
N1 Ru1 N3 87.4(4) . . ?
N4 Ru1 N3 76.1(4) . . ?
N2 Ru1 P2 92.0(3) . . ?
N1 Ru1 P2 93.7(2) . . ?
N4 Ru1 P2 101.4(3) . . ?
N3 Ru1 P2 177.2(3) . . ?
N2 Ru1 P1 93.4(3) . . ?
N1 Ru1 P1 95.0(2) . . ?
N4 Ru1 P1 177.3(3) . . ?
N3 Ru1 P1 101.3(3) . . ?
P2 Ru1 P1 81.25(11) . . ?
C11 P1 C21 101.5(5) . . ?
C11 P1 C1 103.5(6) . . ?
C21 P1 C1 103.6(5) . . ?
C11 P1 Ru1 116.2(4) . . ?
C21 P1 Ru1 121.3(4) . . ?
C1 P1 Ru1 108.8(4) . . ?
C31 P2 C2 105.8(5) . . ?
C31 P2 C41 102.7(6) . . ?
C2 P2 C41 102.3(5) . . ?
C31 P2 Ru1 114.4(4) . . ?
C2 P2 Ru1 109.3(4) . . ?
C41 P2 Ru1 120.9(5) . . ?
C51 P3 C3 108.5(5) . . ?
C51 P3 C61 106.9(7) . . ?
C3 P3 C61 106.6(6) . . ?
C51 P3 Pd1 115.1(5) . . ?
C3 P3 Pd1 109.5(3) . . ?
C61 P3 Pd1 109.8(5) . . ?
C81 P4 C71 106.4(6) . . ?
C81 P4 C4 106.4(6) . . ?
C71 P4 C4 107.8(5) . . ?
C81 P4 Pd1 108.9(5) . . ?
C71 P4 Pd1 116.9(4) . . ?
C4 P4 Pd1 109.9(4) . . ?
C2 C1 C4 89.3(8) . . ?
C2 C1 P1 112.1(8) . . ?
C4 C1 P1 112.4(8) . . ?
C2 C1 H1A 113.6 . . ?
C4 C1 H1A 113.6 . . ?
P1 C1 H1A 113.6 . . ?
C3 C2 C1 90.4(8) . . ?
C3 C2 P2 116.5(8) . . ?
C1 C2 P2 114.5(8) . . ?
C3 C2 H2A 111.3 . . ?
C1 C2 H2A 111.3 . . ?
P2 C2 H2A 111.3 . . ?
C4 C3 C2 90.2(8) . . ?
C4 C3 P3 115.5(7) . . ?
C2 C3 P3 118.6(9) . . ?
C4 C3 H3A 110.3 . . ?
C2 C3 H3A 110.3 . . ?
P3 C3 H3A 110.3 . . ?
C3 C4 C1 89.9(8) . . ?
C3 C4 P4 112.3(8) . . ?
C1 C4 P4 116.1(8) . . ?
C3 C4 H4A 112.2 . . ?
C1 C4 H4A 112.2 . . ?
P4 C4 H4A 112.2 . . ?
C5 N1 Ru1 167.9(11) . . ?
C7 N2 Ru1 173.8(11) . . ?
C1A N3 C1E 117.8(11) . . ?
C1A N3 Ru1 128.0(9) . . ?
C1E N3 Ru1 114.1(8) . . ?
C2A N4 C2E 115.7(11) . . ?
C2A N4 Ru1 128.5(9) . . ?
C2E N4 Ru1 115.7(8) . . ?
C16 C11 C12 118.1(12) . . ?
C16 C11 P1 123.8(11) . . ?
C12 C11 P1 118.0(9) . . ?
C13 C12 C11 123.0(14) . . ?
C13 C12 H12A 118.5 . . ?
C11 C12 H12A 118.5 . . ?
C12 C13 C14 118.6(15) . . ?
C12 C13 H13A 120.7 . . ?
C14 C13 H13A 120.7 . . ?
C13 C14 C15 118.3(15) . . ?
C13 C14 H14A 120.8 . . ?
C15 C14 H14A 120.8 . . ?
C14 C15 C16 124.1(17) . . ?
C14 C15 H15A 117.9 . . ?
C16 C15 H15A 117.9 . . ?
C11 C16 C15 117.5(14) . . ?
C11 C16 H16A 121.2 . . ?
C15 C16 H16A 121.2 . . ?
C26 C21 C22 118.8(11) . . ?
C26 C21 P1 122.4(10) . . ?
C22 C21 P1 118.7(9) . . ?
C21 C22 C23 122.4(13) . . ?
C21 C22 H22A 118.8 . . ?
C23 C22 H22A 118.8 . . ?
C24 C23 C22 116.7(15) . . ?
C24 C23 H23A 121.6 . . ?
C22 C23 H23A 121.6 . . ?
C23 C24 C25 119.1(14) . . ?
C23 C24 H24A 120.4 . . ?
C25 C24 H24A 120.4 . . ?
C26 C25 C24 121.2(15) . . ?
C26 C25 H25A 119.4 . . ?
C24 C25 H25A 119.4 . . ?
C25 C26 C21 120.7(15) . . ?
C25 C26 H26A 119.6 . . ?
C21 C26 H26A 119.6 . . ?
C36 C31 C32 115.8(13) . . ?
C36 C31 P2 123.7(10) . . ?
C32 C31 P2 120.5(10) . . ?
C33 C32 C31 124.3(15) . . ?
C33 C32 H32A 117.8 . . ?
C31 C32 H32A 117.8 . . ?
C32 C33 C34 118.9(15) . . ?
C32 C33 H33A 120.6 . . ?
C34 C33 H33A 120.6 . . ?
C35 C34 C33 121.1(16) . . ?
C35 C34 H34A 119.5 . . ?
C33 C34 H34A 119.5 . . ?
C34 C35 C36 119.6(17) . . ?
C34 C35 H35A 120.2 . . ?
C36 C35 H35A 120.2 . . ?
C31 C36 C35 120.2(15) . . ?
C31 C36 H36A 119.9 . . ?
C35 C36 H36A 119.9 . . ?
C46 C41 C42 120.7(12) . . ?
C46 C41 P2 121.0(11) . . ?
C42 C41 P2 118.1(11) . . ?
C43 C42 C41 115.8(14) . . ?
C43 C42 H42A 122.1 . . ?
C41 C42 H42A 122.1 . . ?
C42 C43 C44 122.3(15) . . ?
C42 C43 H43A 118.8 . . ?
C44 C43 H43A 118.8 . . ?
C45 C44 C43 119.6(15) . . ?
C45 C44 H44A 120.2 . . ?
C43 C44 H44A 120.2 . . ?
C44 C45 C46 120.2(16) . . ?
C44 C45 H45A 119.9 . . ?
C46 C45 H45A 119.9 . . ?
C41 C46 C45 120.9(14) . . ?
C41 C46 H46A 119.6 . . ?
C45 C46 H46A 119.6 . . ?
C56 C51 C52 118.4(14) . . ?
C56 C51 P3 123.8(13) . . ?
C52 C51 P3 117.7(10) . . ?
C53 C52 C51 118.5(14) . . ?
C53 C52 H52A 120.7 . . ?
C51 C52 H52A 120.7 . . ?
C54 C53 C52 121.9(19) . . ?
C54 C53 H53A 119.1 . . ?
C52 C53 H53A 119.1 . . ?
C55 C54 C53 120.6(17) . . ?
C55 C54 H54A 119.7 . . ?
C53 C54 H54A 119.7 . . ?
C54 C55 C56 120.6(16) . . ?
C54 C55 H55A 119.7 . . ?
C56 C55 H55A 119.7 . . ?
C55 C56 C51 120.0(17) . . ?
C55 C56 H56A 120.0 . . ?
C51 C56 H56A 120.0 . . ?
C66 C61 C62 118.1(15) . . ?
C66 C61 P3 122.3(12) . . ?
C62 C61 P3 119.6(13) . . ?
C63 C62 C61 123(2) . . ?
C63 C62 H62A 118.6 . . ?
C61 C62 H62A 118.6 . . ?
C62 C63 C64 117(2) . . ?
C62 C63 H63A 121.7 . . ?
C64 C63 H63A 121.7 . . ?
C65 C64 C63 123(2) . . ?
C65 C64 H64A 118.4 . . ?
C63 C64 H64A 118.4 . . ?
C64 C65 C66 122(3) . . ?
C64 C65 H65A 119.2 . . ?
C66 C65 H65A 119.2 . . ?
C61 C66 C65 117.5(19) . . ?
C61 C66 H66A 121.3 . . ?
C65 C66 H66A 121.3 . . ?
C76 C71 C72 119.9(11) . . ?
C76 C71 P4 121.8(10) . . ?
C72 C71 P4 118.3(9) . . ?
C73 C72 C71 119.3(12) . . ?
C73 C72 H72A 120.4 . . ?
C71 C72 H72A 120.4 . . ?
C72 C73 C74 121.2(14) . . ?
C72 C73 H73A 119.4 . . ?
C74 C73 H73A 119.4 . . ?
C73 C74 C75 121.4(12) . . ?
C73 C74 H74A 119.3 . . ?
C75 C74 H74A 119.3 . . ?
C74 C75 C76 119.1(13) . . ?
C74 C75 H75A 120.4 . . ?
C76 C75 H75A 120.4 . . ?
C71 C76 C75 119.0(13) . . ?
C71 C76 H76A 120.5 . . ?
C75 C76 H76A 120.5 . . ?
C82 C81 C86 110.4(16) . . ?
C82 C81 P4 123.6(13) . . ?
C86 C81 P4 126.0(13) . . ?
C81 C82 C83 121(2) . . ?
C81 C82 H82A 119.3 . . ?
C83 C82 H82A 119.3 . . ?
C84 C83 C82 123(2) . . ?
C84 C83 H83A 118.3 . . ?
C82 C83 H83A 118.3 . . ?
C85 C84 C83 115(2) . . ?
C85 C84 H84A 122.3 . . ?
C83 C84 H84A 122.3 . . ?
C84 C85 C86 124(3) . . ?
C84 C85 H85A 117.9 . . ?
C86 C85 H85A 117.9 . . ?
C85 C86 C81 125(2) . . ?
C85 C86 H86A 117.7 . . ?
C81 C86 H86A 117.7 . . ?
N1 C5 C6 177.1(16) . . ?
C5 C6 H6A 109.5 . . ?
C5 C6 H6B 109.5 . . ?
H6A C6 H6B 109.5 . . ?
C5 C6 H6C 109.5 . . ?
H6A C6 H6C 109.5 . . ?
H6B C6 H6C 109.5 . . ?
N2 C7 C8 177.6(16) . . ?
C7 C8 H8A 109.5 . . ?
C7 C8 H8B 109.5 . . ?
H8A C8 H8B 109.5 . . ?
C7 C8 H8C 109.5 . . ?
H8A C8 H8C 109.5 . . ?
H8B C8 H8C 109.5 . . ?
C1B C1A N3 125.2(14) . . ?
C1B C1A H1AA 117.4 . . ?
N3 C1A H1AA 117.4 . . ?
C1A C1B C1C 117.0(15) . . ?
C1A C1B H1BA 121.5 . . ?
C1C C1B H1BA 121.5 . . ?
C1D C1C C1B 120.8(15) . . ?
C1D C1C H1CA 119.6 . . ?
C1B C1C H1CA 119.6 . . ?
C1C C1D C1E 121.5(14) . . ?
C1C C1D H1DA 119.3 . . ?
C1E C1D H1DA 119.3 . . ?
N3 C1E C1D 117.3(12) . . ?
N3 C1E C2E 116.0(12) . . ?
C1D C1E C2E 125.6(12) . . ?
N4 C2A C2B 123.2(14) . . ?
N4 C2A H2AA 118.4 . . ?
C2B C2A H2AA 118.4 . . ?
C2C C2B C2A 121.2(15) . . ?
C2C C2B H2BA 119.4 . . ?
C2A C2B H2BA 119.4 . . ?
C2B C2C C2D 117.2(15) . . ?
C2B C2C H2CA 121.4 . . ?
C2D C2C H2CA 121.4 . . ?
C2E C2D C2C 120.9(16) . . ?
C2E C2D H2DA 119.5 . . ?
C2C C2D H2DA 119.5 . . ?
N4 C2E C2D 121.3(13) . . ?
N4 C2E C1E 115.3(11) . . ?
C2D C2E C1E 123.2(14) . . ?
F5 Sb1 F6 84.2(15) . . ?
F5 Sb1 F3 87.8(15) . . ?
F6 Sb1 F3 171.8(13) . . ?
F5 Sb1 F2 90.5(14) . . ?
F6 Sb1 F2 89.4(8) . . ?
F3 Sb1 F2 92.9(7) . . ?
F5 Sb1 F1 98.8(15) . . ?
F6 Sb1 F1 88.5(8) . . ?
F3 Sb1 F1 90.6(6) . . ?
F2 Sb1 F1 170.1(7) . . ?
F5 Sb1 F4 173.3(16) . . ?
F6 Sb1 F4 98.3(17) . . ?
F3 Sb1 F4 89.8(16) . . ?
F2 Sb1 F4 83.3(8) . . ?
F1 Sb1 F4 87.5(9) . . ?
F7 Sb2 F8 77.1(18) . . ?
F7 Sb2 F11 88.6(18) . . ?
F8 Sb2 F11 162(2) . . ?
F7 Sb2 F9 103(3) . . ?
F8 Sb2 F9 90.1(16) . . ?
F11 Sb2 F9 104(2) . . ?
F7 Sb2 F12 66(4) . . ?
F8 Sb2 F12 73(3) . . ?
F11 Sb2 F12 91(3) . . ?
F9 Sb2 F12 161(4) . . ?
F7 Sb2 F10 175(3) . . ?
F8 Sb2 F10 103(2) . . ?
F11 Sb2 F10 89.8(19) . . ?
F9 Sb2 F10 82(2) . . ?
F12 Sb2 F10 109(4) . . ?
Sb2 F7 F12 64(3) . . ?
Sb2 F12 F7 49.5(15) . . ?

loop_
_geom_bond_atom_site_label_1
_geom_bond_atom_site_label_2
_geom_bond_distance
_geom_bond_site_symmetry_2
_geom_bond_publ_flag
Pd1 P3 2.219(3) . ?
Pd1 P4 2.225(3) . ?
Pd1 Cl1 2.338(4) . ?
Pd1 Cl2 2.356(3) . ?
Ru1 N2 2.006(12) . ?
Ru1 N1 2.081(10) . ?
Ru1 N4 2.122(10) . ?
Ru1 N3 2.131(10) . ?
Ru1 P2 2.315(3) . ?
Ru1 P1 2.322(3) . ?
P1 C11 1.828(13) . ?
P1 C21 1.853(11) . ?
P1 C1 1.885(12) . ?
P2 C31 1.804(13) . ?
P2 C2 1.827(12) . ?
P2 C41 1.849(12) . ?
P3 C51 1.799(14) . ?
P3 C3 1.824(12) . ?
P3 C61 1.826(13) . ?
P4 C81 1.800(14) . ?
P4 C71 1.814(11) . ?
P4 C4 1.854(11) . ?
C1 C2 1.550(15) . ?
C1 C4 1.565(17) . ?
C1 H1A 0.9900 . ?
C2 C3 1.546(15) . ?
C2 H2A 0.9900 . ?
C3 C4 1.545(15) . ?
C3 H3A 0.9900 . ?
C4 H4A 0.9900 . ?
N1 C5 1.058(15) . ?
N2 C7 1.136(15) . ?
N3 C1A 1.346(16) . ?
N3 C1E 1.366(16) . ?
N4 C2A 1.342(16) . ?
N4 C2E 1.343(17) . ?
C11 C16 1.343(19) . ?
C11 C12 1.411(19) . ?
C12 C13 1.335(19) . ?
C12 H12A 0.9400 . ?
C13 C14 1.35(2) . ?
C13 H13A 0.9400 . ?
C14 C15 1.36(2) . ?
C14 H14A 0.9400 . ?
C15 C16 1.36(2) . ?
C15 H15A 0.9400 . ?
C16 H16A 0.9400 . ?
C21 C26 1.356(16) . ?
C21 C22 1.357(18) . ?
C22 C23 1.414(18) . ?
C22 H22A 0.9400 . ?
C23 C24 1.37(2) . ?
C23 H23A 0.9400 . ?
C24 C25 1.39(3) . ?
C24 H24A 0.9400 . ?
C25 C26 1.34(2) . ?
C25 H25A 0.9400 . ?
C26 H26A 0.9400 . ?
C31 C36 1.369(18) . ?
C31 C32 1.396(17) . ?
C32 C33 1.32(2) . ?
C32 H32A 0.9400 . ?
C33 C34 1.36(2) . ?
C33 H33A 0.9400 . ?
C34 C35 1.33(2) . ?
C34 H34A 0.9400 . ?
C35 C36 1.41(2) . ?
C35 H35A 0.9400 . ?
C36 H36A 0.9400 . ?
C41 C46 1.360(19) . ?
C41 C42 1.42(2) . ?
C42 C43 1.40(2) . ?
C42 H42A 0.9400 . ?
C43 C44 1.41(2) . ?
C43 H43A 0.9400 . ?
C44 C45 1.32(2) . ?
C44 H44A 0.9400 . ?
C45 C46 1.405(18) . ?
C45 H45A 0.9400 . ?
C46 H46A 0.9400 . ?
C51 C56 1.392(18) . ?
C51 C52 1.41(2) . ?
C52 C53 1.36(2) . ?
C52 H52A 0.9400 . ?
C53 C54 1.35(3) . ?
C53 H53A 0.9400 . ?
C54 C55 1.34(3) . ?
C54 H54A 0.9400 . ?
C55 C56 1.36(2) . ?
C55 H55A 0.9400 . ?
C56 H56A 0.9400 . ?
C61 C66 1.34(2) . ?
C61 C62 1.41(2) . ?
C62 C63 1.34(3) . ?
C62 H62A 0.9400 . ?
C63 C64 1.36(4) . ?
C63 H63A 0.9400 . ?
C64 C65 1.28(3) . ?
C64 H64A 0.9400 . ?
C65 C66 1.42(3) . ?
C65 H65A 0.9400 . ?
C66 H66A 0.9400 . ?
C71 C76 1.372(17) . ?
C71 C72 1.422(18) . ?
C72 C73 1.357(18) . ?
C72 H72A 0.9400 . ?
C73 C74 1.36(2) . ?
C73 H73A 0.9400 . ?
C74 C75 1.36(2) . ?
C74 H74A 0.9400 . ?
C75 C76 1.429(18) . ?
C75 H75A 0.9400 . ?
C76 H76A 0.9400 . ?
C81 C82 1.30(2) . ?
C81 C86 1.42(3) . ?
C82 C83 1.44(3) . ?
C82 H82A 0.9400 . ?
C83 C84 1.30(3) . ?
C83 H83A 0.9400 . ?
C84 C85 1.24(3) . ?
C84 H84A 0.9400 . ?
C85 C86 1.32(3) . ?
C85 H85A 0.9400 . ?
C86 H86A 0.9400 . ?
C5 C6 1.51(2) . ?
C6 H6A 0.9700 . ?
C6 H6B 0.9700 . ?
C6 H6C 0.9700 . ?
C7 C8 1.41(2) . ?
C8 H8A 0.9700 . ?
C8 H8B 0.9700 . ?
C8 H8C 0.9700 . ?
C1A C1B 1.330(19) . ?
C1A H1AA 0.9400 . ?
C1B C1C 1.36(2) . ?
C1B H1BA 0.9400 . ?
C1C C1D 1.32(2) . ?
C1C H1CA 0.9400 . ?
C1D C1E 1.409(19) . ?
C1D H1DA 0.9400 . ?
C1E C2E 1.452(18) . ?
C2A C2B 1.353(19) . ?
C2A H2AA 0.9400 . ?
C2B C2C 1.30(2) . ?
C2B H2BA 0.9400 . ?
C2C C2D 1.38(2) . ?
C2C H2CA 0.9400 . ?
C2D C2E 1.353(19) . ?
C2D H2DA 0.9400 . ?
Sb1 F5 1.75(2) . ?
Sb1 F6 1.783(16) . ?
Sb1 F3 1.798(12) . ?
Sb1 F2 1.843(11) . ?
Sb1 F1 1.852(11) . ?
Sb1 F4 1.86(2) . ?
Sb2 F7 1.469(19) . ?
Sb2 F8 1.64(3) . ?
Sb2 F11 1.67(3) . ?
Sb2 F9 1.72(2) . ?
Sb2 F12 1.74(6) . ?
Sb2 F10 1.93(3) . ?
F7 F12 1.77(9) . ?

loop_
_geom_torsion_atom_site_label_1
_geom_torsion_atom_site_label_2
_geom_torsion_atom_site_label_3
_geom_torsion_atom_site_label_4
_geom_torsion
_geom_torsion_site_symmetry_1
_geom_torsion_site_symmetry_2
_geom_torsion_site_symmetry_3
_geom_torsion_site_symmetry_4
_geom_torsion_publ_flag
N2 Ru1 P1 C11 -6.7(5) . . . . ?
N1 Ru1 P1 C11 177.8(5) . . . . ?
N3 Ru1 P1 C11 -93.9(5) . . . . ?
P2 Ru1 P1 C11 84.8(4) . . . . ?
N2 Ru1 P1 C21 117.2(6) . . . . ?
N1 Ru1 P1 C21 -58.3(6) . . . . ?
N3 Ru1 P1 C21 30.1(6) . . . . ?
P2 Ru1 P1 C21 -151.3(5) . . . . ?
N2 Ru1 P1 C1 -122.9(5) . . . . ?
N1 Ru1 P1 C1 61.5(5) . . . . ?
N3 Ru1 P1 C1 149.9(5) . . . . ?
P2 Ru1 P1 C1 -31.4(4) . . . . ?
N2 Ru1 P2 C31 7.4(5) . . . . ?
N1 Ru1 P2 C31 179.8(5) . . . . ?
N4 Ru1 P2 C31 95.1(5) . . . . ?
P1 Ru1 P2 C31 -85.6(4) . . . . ?
N2 Ru1 P2 C2 125.8(5) . . . . ?
N1 Ru1 P2 C2 -61.8(5) . . . . ?
N4 Ru1 P2 C2 -146.6(5) . . . . ?
P1 Ru1 P2 C2 32.7(4) . . . . ?
N2 Ru1 P2 C41 -116.1(6) . . . . ?
N1 Ru1 P2 C41 56.3(5) . . . . ?
N4 Ru1 P2 C41 -28.4(6) . . . . ?
P1 Ru1 P2 C41 150.8(5) . . . . ?
P4 Pd1 P3 C51 145.0(5) . . . . ?
Cl1 Pd1 P3 C51 -40.5(5) . . . . ?
P4 Pd1 P3 C3 22.5(4) . . . . ?
Cl1 Pd1 P3 C3 -163.0(4) . . . . ?
P4 Pd1 P3 C61 -94.3(5) . . . . ?
Cl1 Pd1 P3 C61 80.3(5) . . . . ?
P3 Pd1 P4 C81 93.5(4) . . . . ?
Cl2 Pd1 P4 C81 -83.6(4) . . . . ?
P3 Pd1 P4 C71 -145.9(5) . . . . ?
Cl2 Pd1 P4 C71 37.0(5) . . . . ?
P3 Pd1 P4 C4 -22.6(4) . . . . ?
Cl2 Pd1 P4 C4 160.3(4) . . . . ?
C11 P1 C1 C2 -99.7(9) . . . . ?
C21 P1 C1 C2 154.7(8) . . . . ?
Ru1 P1 C1 C2 24.4(9) . . . . ?
C11 P1 C1 C4 161.4(7) . . . . ?
C21 P1 C1 C4 55.9(9) . . . . ?
Ru1 P1 C1 C4 -74.4(7) . . . . ?
C4 C1 C2 C3 -3.7(9) . . . . ?
P1 C1 C2 C3 -117.7(8) . . . . ?
C4 C1 C2 P2 115.9(8) . . . . ?
P1 C1 C2 P2 1.9(11) . . . . ?
C31 P2 C2 C3 -160.5(8) . . . . ?
C41 P2 C2 C3 -53.3(9) . . . . ?
Ru1 P2 C2 C3 75.9(8) . . . . ?
C31 P2 C2 C1 96.0(9) . . . . ?
C41 P2 C2 C1 -156.9(9) . . . . ?
Ru1 P2 C2 C1 -27.7(9) . . . . ?
C1 C2 C3 C4 3.7(9) . . . . ?
P2 C2 C3 C4 -114.1(8) . . . . ?
C1 C2 C3 P3 -115.8(8) . . . . ?
P2 C2 C3 P3 126.4(7) . . . . ?
C51 P3 C3 C4 -144.3(9) . . . . ?
C61 P3 C3 C4 100.8(9) . . . . ?
Pd1 P3 C3 C4 -18.0(9) . . . . ?
C51 P3 C3 C2 -39.0(9) . . . . ?
C61 P3 C3 C2 -153.8(8) . . . . ?
Pd1 P3 C3 C2 87.4(7) . . . . ?
C2 C3 C4 C1 -3.7(9) . . . . ?
P3 C3 C4 C1 118.5(8) . . . . ?
C2 C3 C4 P4 -122.0(8) . . . . ?
P3 C3 C4 P4 0.1(11) . . . . ?
C2 C1 C4 C3 3.7(9) . . . . ?
P1 C1 C4 C3 117.4(8) . . . . ?
C2 C1 C4 P4 118.6(8) . . . . ?
P1 C1 C4 P4 -127.7(7) . . . . ?
C81 P4 C4 C3 -100.0(9) . . . . ?
C71 P4 C4 C3 146.2(8) . . . . ?
Pd1 P4 C4 C3 17.7(9) . . . . ?
C81 P4 C4 C1 158.6(8) . . . . ?
C71 P4 C4 C1 44.8(10) . . . . ?
Pd1 P4 C4 C1 -83.7(8) . . . . ?
N4 Ru1 N1 C5 -41(5) . . . . ?
N3 Ru1 N1 C5 36(5) . . . . ?
P2 Ru1 N1 C5 -142(5) . . . . ?
P1 Ru1 N1 C5 137(5) . . . . ?
N2 Ru1 N3 C1A -81.9(11) . . . . ?
N1 Ru1 N3 C1A 105.4(10) . . . . ?
N4 Ru1 N3 C1A -170.0(11) . . . . ?
P1 Ru1 N3 C1A 10.8(11) . . . . ?
N2 Ru1 N3 C1E 102.6(9) . . . . ?
N1 Ru1 N3 C1E -70.0(8) . . . . ?
N4 Ru1 N3 C1E 14.5(8) . . . . ?
P1 Ru1 N3 C1E -164.7(8) . . . . ?
N2 Ru1 N4 C2A 82.0(11) . . . . ?
N1 Ru1 N4 C2A -102.1(11) . . . . ?
N3 Ru1 N4 C2A 169.1(12) . . . . ?
P2 Ru1 N4 C2A -9.5(11) . . . . ?
N2 Ru1 N4 C2E -101.5(9) . . . . ?
N1 Ru1 N4 C2E 74.4(9) . . . . ?
N3 Ru1 N4 C2E -14.3(9) . . . . ?
P2 Ru1 N4 C2E 167.0(8) . . . . ?
C21 P1 C11 C16 102.9(13) . . . . ?
C1 P1 C11 C16 -4.3(13) . . . . ?
Ru1 P1 C11 C16 -123.4(12) . . . . ?
C21 P1 C11 C12 -73.7(11) . . . . ?
C1 P1 C11 C12 179.1(10) . . . . ?
Ru1 P1 C11 C12 59.9(11) . . . . ?
C16 C11 C12 C13 0(2) . . . . ?
P1 C11 C12 C13 176.4(12) . . . . ?
C11 C12 C13 C14 1(2) . . . . ?
C12 C13 C14 C15 3(3) . . . . ?
C13 C14 C15 C16 -6(3) . . . . ?
C12 C11 C16 C15 -3(2) . . . . ?
P1 C11 C16 C15 -179.5(13) . . . . ?
C14 C15 C16 C11 6(3) . . . . ?
C11 P1 C21 C26 -14.5(12) . . . . ?
C1 P1 C21 C26 92.6(12) . . . . ?
Ru1 P1 C21 C26 -145.0(10) . . . . ?
C11 P1 C21 C22 163.1(10) . . . . ?
C1 P1 C21 C22 -89.8(11) . . . . ?
Ru1 P1 C21 C22 32.5(12) . . . . ?
C26 C21 C22 C23 0(2) . . . . ?
P1 C21 C22 C23 -177.7(11) . . . . ?
C21 C22 C23 C24 -4(2) . . . . ?
C22 C23 C24 C25 10(3) . . . . ?
C23 C24 C25 C26 -12(3) . . . . ?
C24 C25 C26 C21 9(3) . . . . ?
C22 C21 C26 C25 -2(2) . . . . ?
P1 C21 C26 C25 175.3(14) . . . . ?
C2 P2 C31 C36 -3.2(13) . . . . ?
C41 P2 C31 C36 -110.0(12) . . . . ?
Ru1 P2 C31 C36 117.1(11) . . . . ?
C2 P2 C31 C32 174.9(10) . . . . ?
C41 P2 C31 C32 68.1(11) . . . . ?
Ru1 P2 C31 C32 -64.8(11) . . . . ?
C36 C31 C32 C33 1(2) . . . . ?
P2 C31 C32 C33 -177.1(13) . . . . ?
C31 C32 C33 C34 1(2) . . . . ?
C32 C33 C34 C35 -4(3) . . . . ?
C33 C34 C35 C36 5(3) . . . . ?
C32 C31 C36 C35 -1(2) . . . . ?
P2 C31 C36 C35 177.5(13) . . . . ?
C34 C35 C36 C31 -2(3) . . . . ?
C31 P2 C41 C46 -159.2(11) . . . . ?
C2 P2 C41 C46 91.3(12) . . . . ?
Ru1 P2 C41 C46 -30.2(12) . . . . ?
C31 P2 C41 C42 15.9(11) . . . . ?
C2 P2 C41 C42 -93.5(11) . . . . ?
Ru1 P2 C41 C42 144.9(9) . . . . ?
C46 C41 C42 C43 1(2) . . . . ?
P2 C41 C42 C43 -174.4(11) . . . . ?
C41 C42 C43 C44 -3(2) . . . . ?
C42 C43 C44 C45 7(3) . . . . ?
C43 C44 C45 C46 -8(3) . . . . ?
C42 C41 C46 C45 -2(2) . . . . ?
P2 C41 C46 C45 172.9(12) . . . . ?
C44 C45 C46 C41 6(3) . . . . ?
C3 P3 C51 C56 -101.3(12) . . . . ?
C61 P3 C51 C56 13.4(14) . . . . ?
Pd1 P3 C51 C56 135.7(11) . . . . ?
C3 P3 C51 C52 77.3(12) . . . . ?
C61 P3 C51 C52 -168.0(11) . . . . ?
Pd1 P3 C51 C52 -45.7(12) . . . . ?
C56 C51 C52 C53 0(2) . . . . ?
P3 C51 C52 C53 -178.7(13) . . . . ?
C51 C52 C53 C54 -1(3) . . . . ?
C52 C53 C54 C55 1(3) . . . . ?
C53 C54 C55 C56 1(3) . . . . ?
C54 C55 C56 C51 -2(3) . . . . ?
C52 C51 C56 C55 2(2) . . . . ?
P3 C51 C56 C55 -179.9(12) . . . . ?
C51 P3 C61 C66 -120(3) . . . . ?
C3 P3 C61 C66 -4(3) . . . . ?
Pd1 P3 C61 C66 114(3) . . . . ?
C51 P3 C61 C62 59.1(15) . . . . ?
C3 P3 C61 C62 175.0(14) . . . . ?
Pd1 P3 C61 C62 -66.4(15) . . . . ?
C66 C61 C62 C63 3(4) . . . . ?
P3 C61 C62 C63 -177(2) . . . . ?
C61 C62 C63 C64 -5(4) . . . . ?
C62 C63 C64 C65 5(6) . . . . ?
C63 C64 C65 C66 -2(7) . . . . ?
C62 C61 C66 C65 0(5) . . . . ?
P3 C61 C66 C65 179(3) . . . . ?
C64 C65 C66 C61 0(7) . . . . ?
C81 P4 C71 C76 -18.0(12) . . . . ?
C4 P4 C71 C76 95.7(11) . . . . ?
Pd1 P4 C71 C76 -139.9(9) . . . . ?
C81 P4 C71 C72 162.1(10) . . . . ?
C4 P4 C71 C72 -84.2(11) . . . . ?
Pd1 P4 C71 C72 40.2(11) . . . . ?
C76 C71 C72 C73 -2(2) . . . . ?
P4 C71 C72 C73 178.3(11) . . . . ?
C71 C72 C73 C74 2(2) . . . . ?
C72 C73 C74 C75 -2(3) . . . . ?
C73 C74 C75 C76 1(2) . . . . ?
C72 C71 C76 C75 0.9(19) . . . . ?
P4 C71 C76 C75 -179.0(10) . . . . ?
C74 C75 C76 C71 -1(2) . . . . ?
C71 P4 C81 C82 -83.0(15) . . . . ?
C4 P4 C81 C82 162.2(14) . . . . ?
Pd1 P4 C81 C82 43.8(15) . . . . ?
C71 P4 C81 C86 93.7(17) . . . . ?
C4 P4 C81 C86 -21.1(18) . . . . ?
Pd1 P4 C81 C86 -139.4(16) . . . . ?
C86 C81 C82 C83 6(3) . . . . ?
P4 C81 C82 C83 -177.3(15) . . . . ?
C81 C82 C83 C84 -4(4) . . . . ?
C82 C83 C84 C85 4(4) . . . . ?
C83 C84 C85 C86 -6(4) . . . . ?
C84 C85 C86 C81 9(5) . . . . ?
C82 C81 C86 C85 -8(3) . . . . ?
P4 C81 C86 C85 174.9(19) . . . . ?
C1E N3 C1A C1B -5(2) . . . . ?
Ru1 N3 C1A C1B 179.8(11) . . . . ?
N3 C1A C1B C1C 7(2) . . . . ?
C1A C1B C1C C1D -8(3) . . . . ?
C1B C1C C1D C1E 6(3) . . . . ?
C1A N3 C1E C1D 2.2(17) . . . . ?
Ru1 N3 C1E C1D 178.2(10) . . . . ?
C1A N3 C1E C2E 170.8(11) . . . . ?
Ru1 N3 C1E C2E -13.2(14) . . . . ?
C1C C1D C1E N3 -3(2) . . . . ?
C1C C1D C1E C2E -170.2(14) . . . . ?
C2E N4 C2A C2B -8(2) . . . . ?
Ru1 N4 C2A C2B 168.9(11) . . . . ?
N4 C2A C2B C2C 5(2) . . . . ?
C2A C2B C2C C2D 1(2) . . . . ?
C2B C2C C2D C2E -4(2) . . . . ?
C2A N4 C2E C2D 4.1(19) . . . . ?
Ru1 N4 C2E C2D -172.9(11) . . . . ?
C2A N4 C2E C1E -171.0(11) . . . . ?
Ru1 N4 C2E C1E 12.0(14) . . . . ?
C2C C2D C2E N4 2(2) . . . . ?
C2C C2D C2E C1E 176.4(13) . . . . ?
N3 C1E C2E N4 1.0(17) . . . . ?
C1D C1E C2E N4 168.5(13) . . . . ?
N3 C1E C2E C2D -174.1(13) . . . . ?
C1D C1E C2E C2D -7(2) . . . . ?
F8 Sb2 F7 F12 77(3) . . . . ?
F11 Sb2 F7 F12 -92(4) . . . . ?
F9 Sb2 F7 F12 164(4) . . . . ?
F8 Sb2 F12 F7 -83(3) . . . . ?
F11 Sb2 F12 F7 88(2) . . . . ?
F9 Sb2 F12 F7 -59(9) . . . . ?
F10 Sb2 F12 F7 178(2) . . . . ?
